data_7124579
loop_
_publ_author_name
'Rabiee Kenaree, Amir'
'Berven, Bradley M.'
'Ragogna, Paul J.'
'Gilroy, Joe B.'

_publ_section_title
;
 Highly-metallized phosphonium polyelectrolytes.
;
_journal_issue 73
_journal_name_full 'Chemical communications (Cambridge, England)'
_journal_page_first 10714
_journal_page_last 10717
_journal_paper_doi 10.1039/c4cc05296j
_journal_volume 50
_journal_year 2014
_chemical_formula_sum 'C39 H46 B F4 Fe3 O P'
_chemical_formula_weight 816.09
_space_group_crystal_system monoclinic
_space_group_IT_number 14
_space_group_name_Hall '-P 2ybc'
_space_group_name_H-M_alt 'P 1 21/c 1'
_atom_sites_solution_hydrogens geom
_audit_creation_method SHELXL-2013
_cell_angle_alpha 90
_cell_angle_beta 106.475(19)
_cell_angle_gamma 90
_cell_formula_units_Z 4
_cell_length_a 7.342(8)
_cell_length_b 29.84(4)
_cell_length_c 17.170(19)
_cell_measurement_reflns_used 9891
_cell_measurement_temperature 110(2)
_cell_measurement_theta_max 25.14
_cell_measurement_theta_min 2.57
_cell_volume 3607(7)
_computing_cell_refinement 'Bruker SAINT'
_computing_data_collection 'Bruker APEX2'
_computing_data_reduction 'Bruker SAINT'
_computing_molecular_graphics 'Bruker SHELXTL'
_computing_publication_material 'Bruker SHELXTL'
_computing_structure_refinement 'SHELXL-2013 (Sheldrick, 2013)'
_computing_structure_solution 'SHELXS-97 (Sheldrick, 2008)'
_diffrn_ambient_temperature 110(2)
_diffrn_measured_fraction_theta_full 0.999
_diffrn_measured_fraction_theta_max 0.950
_diffrn_measurement_device_type 'Bruker APEX-II CCD'
_diffrn_measurement_method '\f and \w scans'
_diffrn_radiation_type MoK\a
_diffrn_radiation_wavelength 0.71073
_diffrn_reflns_av_R_equivalents 0.0552
_diffrn_reflns_av_unetI/netI 0.0425
_diffrn_reflns_Laue_measured_fraction_full 0.999
_diffrn_reflns_Laue_measured_fraction_max 0.950
_diffrn_reflns_limit_h_max 9
_diffrn_reflns_limit_h_min -9
_diffrn_reflns_limit_k_max 39
_diffrn_reflns_limit_k_min -40
_diffrn_reflns_limit_l_max 22
_diffrn_reflns_limit_l_min -22
_diffrn_reflns_number 59750
_diffrn_reflns_point_group_measured_fraction_full 0.999
_diffrn_reflns_point_group_measured_fraction_max 0.950
_diffrn_reflns_theta_full 25.242
_diffrn_reflns_theta_max 28.578
_diffrn_reflns_theta_min 1.842
_diffrn_source 'sealed tube'
_exptl_absorpt_coefficient_mu 1.286
_exptl_absorpt_correction_T_max 0.7457
_exptl_absorpt_correction_T_min 0.6321
_exptl_absorpt_correction_type multi-scan
_exptl_absorpt_process_details SADABS
_exptl_crystal_colour orange
_exptl_crystal_density_diffrn 1.503
_exptl_crystal_description plate
_exptl_crystal_F_000 1688
_exptl_crystal_size_max 0.430
_exptl_crystal_size_mid 0.380
_exptl_crystal_size_min 0.150
_refine_diff_density_max 1.575
_refine_diff_density_min -1.109
_refine_diff_density_rms 0.102
_refine_ls_extinction_method none
_refine_ls_goodness_of_fit_ref 1.031
_refine_ls_hydrogen_treatment constr
_refine_ls_matrix_type full
_refine_ls_number_parameters 444
_refine_ls_number_reflns 8738
_refine_ls_number_restraints 0
_refine_ls_restrained_S_all 1.031
_refine_ls_R_factor_all 0.0869
_refine_ls_R_factor_gt 0.0582
_refine_ls_shift/su_max 0.001
_refine_ls_shift/su_mean 0.000
_refine_ls_structure_factor_coef Fsqd
_refine_ls_weighting_details 'w=1/[\s^2^(Fo^2^)+(0.0584P)^2^+11.6874P] where P=(Fo^2^+2Fc^2^)/3'
_refine_ls_weighting_scheme calc
_refine_ls_wR_factor_gt 0.1380
_refine_ls_wR_factor_ref 0.1522
_reflns_Friedel_coverage 0.000
_reflns_number_gt 6376
_reflns_number_total 8738
_reflns_threshold_expression 'I > 2\s(I)'
_cod_data_source_file c4cc05296j2.cif
_cod_data_source_block 5b
_cod_original_sg_symbol_H-M 'P 21/c'
_cod_database_code 7124579
_shelx_space_group_comment
;
The symmetry employed for this shelxl refinement is uniquely defined
by the following loop, which should always be used as a source of
symmetry information in preference to the above space-group names.
They are only intended as comments.
;
_shelx_estimated_absorpt_t_min 0.608
_shelx_estimated_absorpt_t_max 0.830
_shelxl_version_number 2013-3

loop_
_space_group_symop_operation_xyz
'x, y, z'
'-x, y+1/2, -z+1/2'
'-x, -y, -z'
'x, -y-1/2, z-1/2'

loop_
_atom_site_label
_atom_site_type_symbol
_atom_site_fract_x
_atom_site_fract_y
_atom_site_fract_z
_atom_site_U_iso_or_equiv
_atom_site_adp_type
_atom_site_occupancy
_atom_site_site_symmetry_order
_atom_site_calc_flag
_atom_site_refinement_flags_posn
_atom_site_refinement_flags_adp
C10 C 0.7144(6) 0.04619(15) 0.5252(3) 0.0354(9) Uani 1 1 d . .
H10A H 0.7489 0.0144 0.5409 0.042 Uiso 1 1 calc R U
C9 C 0.8169(6) 0.08495(16) 0.5620(3) 0.0367(10) Uani 1 1 d . .
H9A H 0.9359 0.0850 0.6083 0.044 Uiso 1 1 calc R U
C8 C 0.7212(6) 0.12356(14) 0.5221(3) 0.0338(9) Uani 1 1 d . .
H8A H 0.7608 0.1554 0.5349 0.041 Uiso 1 1 calc R U
C7 C 0.5578(6) 0.10853(14) 0.4602(2) 0.0323(9) Uani 1 1 d . .
H7A H 0.4623 0.1281 0.4222 0.039 Uiso 1 1 calc R U
C6 C 0.5544(6) 0.06089(14) 0.4622(2) 0.0310(9) Uani 1 1 d . .
H6A H 0.4560 0.0412 0.4259 0.037 Uiso 1 1 calc R U
Fe1 Fe 0.54559(7) 0.08689(2) 0.57218(3) 0.02258(13) Uani 1 1 d . .
C1 C 0.4658(5) 0.12866(13) 0.6515(2) 0.0262(8) Uani 1 1 d . .
C5 C 0.3012(5) 0.11262(14) 0.5909(2) 0.0300(8) Uani 1 1 d . .
H5A H 0.2049 0.1316 0.5518 0.036 Uiso 1 1 calc R U
C4 C 0.3011(6) 0.06478(14) 0.5950(3) 0.0339(9) Uani 1 1 d . .
H4A H 0.2045 0.0445 0.5591 0.041 Uiso 1 1 calc R U
C3 C 0.4617(6) 0.05076(14) 0.6579(3) 0.0359(10) Uani 1 1 d . .
H3A H 0.4975 0.0191 0.6744 0.043 Uiso 1 1 calc R U
C2 C 0.5650(6) 0.09027(14) 0.6933(2) 0.0317(9) Uani 1 1 d . .
H2A H 0.6853 0.0909 0.7389 0.038 Uiso 1 1 calc R U
C22 C 0.9797(7) 0.45254(18) 0.8604(3) 0.0453(12) Uani 1 1 d . .
H22A H 0.9109 0.4619 0.9004 0.054 Uiso 1 1 calc R U
C21 C 1.0575(6) 0.40934(18) 0.8548(3) 0.0453(12) Uani 1 1 d . .
H21A H 1.0532 0.3830 0.8903 0.054 Uiso 1 1 calc R U
C20 C 1.1419(6) 0.41012(17) 0.7899(3) 0.0451(11) Uani 1 1 d . .
H20A H 1.2076 0.3845 0.7718 0.054 Uiso 1 1 calc R U
C19 C 1.1164(6) 0.45395(16) 0.7552(3) 0.0398(10) Uani 1 1 d . .
H19A H 1.1607 0.4644 0.7083 0.048 Uiso 1 1 calc R U
C18 C 1.0158(7) 0.47993(15) 0.7988(3) 0.0414(11) Uani 1 1 d . .
H18A H 0.9765 0.5119 0.7877 0.050 Uiso 1 1 calc R U
Fe2 Fe 0.85889(7) 0.42498(2) 0.74808(3) 0.02452(14) Uani 1 1 d . .
C13 C 0.6769(5) 0.37185(13) 0.7257(2) 0.0272(8) Uani 1 1 d . .
C17 C 0.5827(5) 0.41142(13) 0.7419(2) 0.0292(8) Uani 1 1 d . .
H17A H 0.5224 0.4153 0.7869 0.035 Uiso 1 1 calc R U
C16 C 0.5918(6) 0.44447(13) 0.6830(2) 0.0315(9) Uani 1 1 d . .
H16A H 0.5398 0.4756 0.6800 0.038 Uiso 1 1 calc R U
C15 C 0.6884(6) 0.42570(13) 0.6295(2) 0.0310(8) Uani 1 1 d . .
H15A H 0.7170 0.4414 0.5828 0.037 Uiso 1 1 calc R U
C14 C 0.7417(6) 0.38088(13) 0.6556(2) 0.0307(8) Uani 1 1 d . .
H14A H 0.8135 0.3597 0.6302 0.037 Uiso 1 1 calc R U
C34 C 1.0932(8) 0.02827(15) 0.9190(3) 0.0486(12) Uani 1 1 d . .
H34A H 1.1187 0.0069 0.8785 0.058 Uiso 1 1 calc R U
C33 C 0.9212(8) 0.0523(2) 0.9111(4) 0.068(2) Uani 1 1 d . .
H33A H 0.8034 0.0507 0.8644 0.081 Uiso 1 1 calc R U
C32 C 0.9479(11) 0.0785(2) 0.9817(5) 0.082(2) Uani 1 1 d . .
H32A H 0.8518 0.0989 0.9941 0.098 Uiso 1 1 calc R U
C31 C 1.1313(11) 0.07011(19) 1.0326(3) 0.0667(18) Uani 1 1 d . .
H31A H 1.1892 0.0840 1.0870 0.080 Uiso 1 1 calc R U
C30 C 1.2193(7) 0.03965(15) 0.9940(3) 0.0453(11) Uani 1 1 d . .
H30A H 1.3519 0.0281 1.0159 0.054 Uiso 1 1 calc R U
Fe3 Fe 1.14158(9) 0.09578(2) 0.92335(4) 0.03191(16) Uani 1 1 d . .
C25 C 1.0675(6) 0.15761(13) 0.8751(3) 0.0313(9) Uani 1 1 d . .
C29 C 1.2331(7) 0.16027(15) 0.9439(3) 0.0438(11) Uani 1 1 d . .
H29A H 1.2450 0.1778 0.9947 0.053 Uiso 1 1 calc R U
C28 C 1.3763(7) 0.13289(18) 0.9273(4) 0.0579(16) Uani 1 1 d . .
H28A H 1.5063 0.1278 0.9648 0.070 Uiso 1 1 calc R U
C27 C 1.3038(8) 0.11378(19) 0.8499(4) 0.0621(17) Uani 1 1 d . .
H27A H 1.3734 0.0927 0.8231 0.075 Uiso 1 1 calc R U
C26 C 1.1138(7) 0.12915(16) 0.8162(3) 0.0434(11) Uani 1 1 d . .
H26A H 1.0270 0.1208 0.7619 0.052 Uiso 1 1 calc R U
P1 P 0.60395(14) 0.24138(3) 0.79237(6) 0.0234(2) Uani 1 1 d . .
O1 O 0.1219(4) 0.29978(11) 0.94097(19) 0.0423(8) Uani 1 1 d . .
H1A H 0.1024 0.3048 0.9861 0.063 Uiso 1 1 calc R U
C11 C 0.5261(6) 0.17648(13) 0.6694(2) 0.0297(8) Uani 1 1 d . .
H11A H 0.4760 0.1946 0.6196 0.036 Uiso 1 1 calc R U
H11B H 0.6665 0.1782 0.6847 0.036 Uiso 1 1 calc R U
C12 C 0.4549(5) 0.19659(12) 0.7387(2) 0.0263(8) Uani 1 1 d . .
H12A H 0.4496 0.1725 0.7777 0.032 Uiso 1 1 calc R U
H12B H 0.3242 0.2081 0.7155 0.032 Uiso 1 1 calc R U
C24 C 0.5758(6) 0.29125(12) 0.7302(2) 0.0267(8) Uani 1 1 d . .
H24A H 0.6046 0.2840 0.6786 0.032 Uiso 1 1 calc R U
H24B H 0.4423 0.3015 0.7168 0.032 Uiso 1 1 calc R U
C23 C 0.7085(6) 0.32924(13) 0.7741(2) 0.0315(9) Uani 1 1 d . .
H23A H 0.6861 0.3349 0.8275 0.038 Uiso 1 1 calc R U
H23B H 0.8422 0.3197 0.7840 0.038 Uiso 1 1 calc R U
C39 C 0.3071(6) 0.28155(14) 0.9536(2) 0.0301(8) Uani 1 1 d . .
H39A H 0.3186 0.2534 0.9851 0.036 Uiso 1 1 calc R U
H39B H 0.4031 0.3030 0.9850 0.036 Uiso 1 1 calc R U
C38 C 0.3426(6) 0.27224(14) 0.8717(2) 0.0297(8) Uani 1 1 d . .
H38A H 0.2482 0.2503 0.8408 0.036 Uiso 1 1 calc R U
H38B H 0.3280 0.3003 0.8397 0.036 Uiso 1 1 calc R U
C37 C 0.5422(6) 0.25371(13) 0.8848(2) 0.0294(8) Uani 1 1 d . .
H37A H 0.5548 0.2259 0.9174 0.035 Uiso 1 1 calc R U
H37B H 0.6344 0.2757 0.9168 0.035 Uiso 1 1 calc R U
C36 C 0.8480(5) 0.22320(13) 0.8206(2) 0.0280(8) Uani 1 1 d . .
H36A H 0.8898 0.2197 0.7710 0.034 Uiso 1 1 calc R U
H36B H 0.9282 0.2465 0.8548 0.034 Uiso 1 1 calc R U
C35 C 0.8772(6) 0.17829(14) 0.8677(3) 0.0329(9) Uani 1 1 d . .
H35A H 0.8639 0.1835 0.9228 0.039 Uiso 1 1 calc R U
H35B H 0.7766 0.1570 0.8395 0.039 Uiso 1 1 calc R U
B1 B -0.0298(8) 0.2420(2) 1.1059(3) 0.0457(13) Uani 1 1 d . .
F1 F 0.0399(7) 0.2286(2) 1.1834(2) 0.1218(19) Uani 1 1 d . .
F2 F 0.0193(12) 0.2823(2) 1.0879(6) 0.203(4) Uani 1 1 d . .
F3 F -0.2101(8) 0.2378(4) 1.0846(4) 0.237(5) Uani 1 1 d . .
F4 F 0.049(2) 0.2189(4) 1.0665(6) 0.323(8) Uani 1 1 d . .

loop_
_atom_site_aniso_label
_atom_site_aniso_U_11
_atom_site_aniso_U_22
_atom_site_aniso_U_33
_atom_site_aniso_U_23
_atom_site_aniso_U_13
_atom_site_aniso_U_12
C10 0.040(2) 0.037(2) 0.038(2) 0.0020(18) 0.0245(19) 0.0120(18)
C9 0.0205(19) 0.058(3) 0.034(2) -0.001(2) 0.0125(17) 0.0013(18)
C8 0.036(2) 0.037(2) 0.035(2) -0.0040(17) 0.0200(18) -0.0105(17)
C7 0.039(2) 0.035(2) 0.0244(19) 0.0011(16) 0.0117(17) -0.0003(17)
C6 0.037(2) 0.035(2) 0.0259(19) -0.0062(16) 0.0157(17) -0.0030(17)
Fe1 0.0204(3) 0.0250(3) 0.0237(3) -0.0012(2) 0.0084(2) -0.0004(2)
C1 0.0286(19) 0.0273(18) 0.0258(18) -0.0031(15) 0.0129(15) -0.0026(15)
C5 0.0236(19) 0.033(2) 0.035(2) -0.0079(16) 0.0111(16) -0.0017(15)
C4 0.030(2) 0.032(2) 0.047(2) -0.0121(18) 0.0223(19) -0.0102(16)
C3 0.048(3) 0.029(2) 0.042(2) 0.0029(17) 0.029(2) 0.0014(18)
C2 0.038(2) 0.036(2) 0.0242(19) 0.0024(16) 0.0133(17) 0.0011(17)
C22 0.042(3) 0.064(3) 0.027(2) -0.012(2) 0.0045(19) -0.022(2)
C21 0.033(2) 0.060(3) 0.035(2) 0.012(2) -0.0041(19) -0.016(2)
C20 0.022(2) 0.052(3) 0.057(3) 0.005(2) 0.004(2) 0.0019(19)
C19 0.028(2) 0.047(3) 0.043(3) 0.005(2) 0.0084(19) -0.0115(18)
C18 0.043(3) 0.035(2) 0.042(3) -0.0081(19) 0.004(2) -0.0155(19)
Fe2 0.0231(3) 0.0262(3) 0.0246(3) 0.0007(2) 0.0073(2) -0.0028(2)
C13 0.0242(18) 0.0286(19) 0.0271(19) 0.0014(15) 0.0046(15) -0.0051(15)
C17 0.0234(18) 0.035(2) 0.0294(19) -0.0003(16) 0.0072(15) -0.0031(15)
C16 0.029(2) 0.029(2) 0.034(2) 0.0032(16) 0.0046(17) 0.0037(16)
C15 0.035(2) 0.033(2) 0.0234(19) 0.0042(16) 0.0051(16) -0.0011(16)
C14 0.035(2) 0.029(2) 0.028(2) -0.0032(16) 0.0084(17) -0.0033(16)
C34 0.066(3) 0.027(2) 0.050(3) 0.006(2) 0.011(3) -0.007(2)
C33 0.034(3) 0.060(4) 0.099(5) 0.047(4) 0.002(3) -0.013(2)
C32 0.105(6) 0.051(3) 0.130(7) 0.037(4) 0.099(5) 0.020(4)
C31 0.125(6) 0.046(3) 0.042(3) 0.009(2) 0.045(4) -0.006(3)
C30 0.053(3) 0.034(2) 0.047(3) 0.018(2) 0.010(2) -0.002(2)
Fe3 0.0375(3) 0.0258(3) 0.0375(3) 0.0091(2) 0.0187(3) 0.0020(2)
C25 0.031(2) 0.0261(19) 0.036(2) 0.0089(16) 0.0089(17) -0.0034(15)
C29 0.040(2) 0.029(2) 0.054(3) 0.010(2) -0.001(2) -0.0062(18)
C28 0.030(2) 0.053(3) 0.092(4) 0.036(3) 0.018(3) 0.003(2)
C27 0.065(4) 0.058(3) 0.085(4) 0.037(3) 0.057(3) 0.021(3)
C26 0.053(3) 0.043(3) 0.042(3) 0.014(2) 0.026(2) 0.006(2)
P1 0.0255(5) 0.0232(4) 0.0218(4) -0.0005(4) 0.0073(4) -0.0036(4)
O1 0.0390(17) 0.055(2) 0.0347(16) -0.0109(14) 0.0141(14) 0.0038(15)
C11 0.036(2) 0.0293(19) 0.0254(19) -0.0034(15) 0.0114(16) -0.0057(16)
C12 0.030(2) 0.0239(18) 0.0266(19) -0.0024(14) 0.0105(16) -0.0040(15)
C24 0.0275(19) 0.0276(18) 0.0253(18) -0.0022(15) 0.0080(15) -0.0043(15)
C23 0.034(2) 0.028(2) 0.029(2) 0.0037(16) 0.0041(17) -0.0068(16)
C39 0.033(2) 0.031(2) 0.028(2) -0.0049(16) 0.0108(16) -0.0039(16)
C38 0.033(2) 0.034(2) 0.0227(18) -0.0065(15) 0.0084(16) -0.0032(16)
C37 0.037(2) 0.0281(19) 0.0229(18) -0.0007(15) 0.0073(16) -0.0054(16)
C36 0.028(2) 0.0258(18) 0.030(2) 0.0004(15) 0.0071(16) -0.0037(15)
C35 0.031(2) 0.033(2) 0.034(2) 0.0073(17) 0.0089(17) -0.0012(17)
B1 0.043(3) 0.060(4) 0.036(3) -0.005(2) 0.014(2) -0.006(3)
F1 0.119(4) 0.183(5) 0.051(2) 0.015(3) 0.004(2) -0.021(4)
F2 0.209(8) 0.112(5) 0.273(10) 0.071(6) 0.045(7) -0.021(5)
F3 0.090(4) 0.433(14) 0.157(6) 0.173(8) -0.018(4) -0.083(6)
F4 0.59(2) 0.265(11) 0.221(9) 0.059(8) 0.290(12) 0.219(13)

loop_
_atom_type_symbol
_atom_type_description
_atom_type_scat_dispersion_real
_atom_type_scat_dispersion_imag
_atom_type_scat_source
C C 0.0033 0.0016 'International Tables Vol C Tables 4.2.6.8 and 6.1.1.4'
H H 0.0000 0.0000 'International Tables Vol C Tables 4.2.6.8 and 6.1.1.4'
B B 0.0013 0.0007 'International Tables Vol C Tables 4.2.6.8 and 6.1.1.4'
O O 0.0106 0.0060 'International Tables Vol C Tables 4.2.6.8 and 6.1.1.4'
F F 0.0171 0.0103 'International Tables Vol C Tables 4.2.6.8 and 6.1.1.4'
P P 0.1023 0.0942 'International Tables Vol C Tables 4.2.6.8 and 6.1.1.4'
Fe Fe 0.3463 0.8444 'International Tables Vol C Tables 4.2.6.8 and 6.1.1.4'

loop_
_geom_angle_atom_site_label_1
_geom_angle_atom_site_label_2
_geom_angle_atom_site_label_3
_geom_angle
C6 C10 C9 107.8(4)
C6 C10 Fe1 69.9(2)
C9 C10 Fe1 69.4(2)
C6 C10 H10A 126.1
C9 C10 H10A 126.1
Fe1 C10 H10A 126.1
C8 C9 C10 108.5(4)
C8 C9 Fe1 70.0(2)
C10 C9 Fe1 70.0(2)
C8 C9 H9A 125.7
C10 C9 H9A 125.7
Fe1 C9 H9A 125.7
C9 C8 C7 107.5(4)
C9 C8 Fe1 69.5(2)
C7 C8 Fe1 69.6(2)
C9 C8 H8A 126.3
C7 C8 H8A 126.3
Fe1 C8 H8A 126.3
C6 C7 C8 108.2(4)
C6 C7 Fe1 70.0(2)
C8 C7 Fe1 69.7(2)
C6 C7 H7A 125.9
C8 C7 H7A 125.9
Fe1 C7 H7A 125.9
C10 C6 C7 108.1(4)
C10 C6 Fe1 69.7(2)
C7 C6 Fe1 69.6(2)
C10 C6 H6A 126.0
C7 C6 H6A 126.0
Fe1 C6 H6A 126.0
C2 Fe1 C9 107.37(18)
C2 Fe1 C1 41.02(16)
C9 Fe1 C1 122.77(17)
C2 Fe1 C4 68.56(18)
C9 Fe1 C4 158.65(19)
C1 Fe1 C4 68.81(16)
C2 Fe1 C7 157.94(17)
C9 Fe1 C7 68.15(18)
C1 Fe1 C7 121.82(17)
C4 Fe1 C7 123.54(18)
C2 Fe1 C3 41.10(17)
C9 Fe1 C3 122.83(18)
C1 Fe1 C3 69.06(18)
C4 Fe1 C3 40.40(18)
C7 Fe1 C3 159.55(18)
C2 Fe1 C8 121.83(17)
C9 Fe1 C8 40.50(18)
C1 Fe1 C8 106.58(18)
C4 Fe1 C8 159.59(18)
C7 Fe1 C8 40.75(17)
C3 Fe1 C8 158.36(18)
C2 Fe1 C10 123.48(17)
C9 Fe1 C10 40.66(18)
C1 Fe1 C10 159.55(17)
C4 Fe1 C10 122.83(19)
C7 Fe1 C10 68.13(18)
C3 Fe1 C10 107.91(18)
C8 Fe1 C10 68.37(19)
C2 Fe1 C5 68.65(17)
C9 Fe1 C5 159.23(18)
C1 Fe1 C5 40.89(15)
C4 Fe1 C5 40.70(17)
C7 Fe1 C5 107.45(18)
C3 Fe1 C5 68.44(18)
C8 Fe1 C5 122.97(19)
C10 Fe1 C5 158.47(17)
C2 Fe1 C6 159.92(17)
C9 Fe1 C6 68.12(17)
C1 Fe1 C6 158.02(16)
C4 Fe1 C6 108.10(17)
C7 Fe1 C6 40.45(17)
C3 Fe1 C6 123.59(18)
C8 Fe1 C6 68.32(17)
C10 Fe1 C6 40.42(17)
C5 Fe1 C6 122.60(17)
C2 C1 C5 107.5(3)
C2 C1 C11 125.4(4)
C5 C1 C11 127.2(4)
C2 C1 Fe1 69.3(2)
C5 C1 Fe1 69.8(2)
C11 C1 Fe1 126.2(3)
C4 C5 C1 108.0(4)
C4 C5 Fe1 69.4(2)
C1 C5 Fe1 69.3(2)
C4 C5 H5A 126.0
C1 C5 H5A 126.0
Fe1 C5 H5A 126.0
C3 C4 C5 108.7(4)
C3 C4 Fe1 70.0(2)
C5 C4 Fe1 69.9(2)
C3 C4 H4A 125.6
C5 C4 H4A 125.6
Fe1 C4 H4A 125.6
C4 C3 C2 107.7(4)
C4 C3 Fe1 69.6(2)
C2 C3 Fe1 69.1(2)
C4 C3 H3A 126.1
C2 C3 H3A 126.1
Fe1 C3 H3A 126.1
C1 C2 C3 108.1(4)
C1 C2 Fe1 69.7(2)
C3 C2 Fe1 69.8(2)
C1 C2 H2A 125.9
C3 C2 H2A 125.9
Fe1 C2 H2A 125.9
C18 C22 C21 107.9(4)
C18 C22 Fe2 69.7(3)
C21 C22 Fe2 69.4(3)
C18 C22 H22A 126.1
C21 C22 H22A 126.1
Fe2 C22 H22A 126.1
C20 C21 C22 108.1(4)
C20 C21 Fe2 69.6(3)
C22 C21 Fe2 69.9(3)
C20 C21 H21A 125.9
C22 C21 H21A 125.9
Fe2 C21 H21A 125.9
C21 C20 C19 108.0(4)
C21 C20 Fe2 69.7(3)
C19 C20 Fe2 69.8(2)
C21 C20 H20A 126.0
C19 C20 H20A 126.0
Fe2 C20 H20A 126.0
C18 C19 C20 107.8(4)
C18 C19 Fe2 69.7(3)
C20 C19 Fe2 69.4(2)
C18 C19 H19A 126.1
C20 C19 H19A 126.1
Fe2 C19 H19A 126.1
C22 C18 C19 108.3(4)
C22 C18 Fe2 69.8(3)
C19 C18 Fe2 69.7(3)
C22 C18 H18A 125.9
C19 C18 H18A 125.9
Fe2 C18 H18A 125.9
C13 Fe2 C17 41.20(16)
C13 Fe2 C20 116.35(19)
C17 Fe2 C20 150.55(19)
C13 Fe2 C21 104.73(18)
C17 Fe2 C21 116.53(18)
C20 Fe2 C21 40.6(2)
C13 Fe2 C16 69.07(17)
C17 Fe2 C16 40.88(16)
C20 Fe2 C16 166.87(19)
C21 Fe2 C16 152.0(2)
C13 Fe2 C18 164.01(18)
C17 Fe2 C18 127.65(19)
C20 Fe2 C18 68.4(2)
C21 Fe2 C18 68.3(2)
C16 Fe2 C18 109.90(19)
C13 Fe2 C19 151.99(18)
C17 Fe2 C19 166.48(18)
C20 Fe2 C19 40.8(2)
C21 Fe2 C19 68.43(19)
C16 Fe2 C19 129.55(19)
C18 Fe2 C19 40.57(19)
C13 Fe2 C22 125.06(18)
C17 Fe2 C22 106.65(19)
C20 Fe2 C22 68.4(2)
C21 Fe2 C22 40.7(2)
C16 Fe2 C22 119.4(2)
C18 Fe2 C22 40.51(19)
C19 Fe2 C22 68.3(2)
C13 Fe2 C14 41.17(16)
C17 Fe2 C14 68.93(17)
C20 Fe2 C14 107.1(2)
C21 Fe2 C14 125.6(2)
C16 Fe2 C14 68.51(17)
C18 Fe2 C14 154.46(18)
C19 Fe2 C14 119.53(19)
C22 Fe2 C14 163.30(19)
C13 Fe2 C15 68.94(16)
C17 Fe2 C15 68.62(17)
C20 Fe2 C15 128.3(2)
C21 Fe2 C15 164.5(2)
C16 Fe2 C15 40.54(16)
C18 Fe2 C15 121.36(18)
C19 Fe2 C15 110.15(18)
C22 Fe2 C15 154.4(2)
C14 Fe2 C15 40.61(16)
C17 C13 C14 107.5(3)
C17 C13 C23 126.6(4)
C14 C13 C23 125.9(4)
C17 C13 Fe2 69.5(2)
C14 C13 Fe2 70.0(2)
C23 C13 Fe2 124.3(3)
C16 C17 C13 108.0(4)
C16 C17 Fe2 69.8(2)
C13 C17 Fe2 69.3(2)
C16 C17 H17A 126.0
C13 C17 H17A 126.0
Fe2 C17 H17A 126.0
C15 C16 C17 108.5(4)
C15 C16 Fe2 70.4(2)
C17 C16 Fe2 69.3(2)
C15 C16 H16A 125.8
C17 C16 H16A 125.8
Fe2 C16 H16A 125.8
C16 C15 C14 107.9(3)
C16 C15 Fe2 69.0(2)
C14 C15 Fe2 69.2(2)
C16 C15 H15A 126.0
C14 C15 H15A 126.0
Fe2 C15 H15A 126.0
C15 C14 C13 108.2(4)
C15 C14 Fe2 70.2(2)
C13 C14 Fe2 68.8(2)
C15 C14 H14A 125.9
C13 C14 H14A 125.9
Fe2 C14 H14A 125.9
C30 C34 C33 107.7(5)
C30 C34 Fe3 70.4(3)
C33 C34 Fe3 69.4(3)
C30 C34 H34A 126.2
C33 C34 H34A 126.2
Fe3 C34 H34A 126.2
C32 C33 C34 107.1(5)
C32 C33 Fe3 69.2(3)
C34 C33 Fe3 69.8(3)
C32 C33 H33A 126.5
C34 C33 H33A 126.5
Fe3 C33 H33A 126.5
C31 C32 C33 108.1(5)
C31 C32 Fe3 70.7(3)
C33 C32 Fe3 70.2(3)
C31 C32 H32A 125.9
C33 C32 H32A 125.9
Fe3 C32 H32A 125.9
C30 C31 C32 108.3(6)
C30 C31 Fe3 70.4(3)
C32 C31 Fe3 69.0(3)
C30 C31 H31A 125.9
C32 C31 H31A 125.9
Fe3 C31 H31A 125.9
C31 C30 C34 108.8(5)
C31 C30 Fe3 70.0(3)
C34 C30 Fe3 69.7(3)
C31 C30 H30A 125.6
C34 C30 H30A 125.6
Fe3 C30 H30A 125.6
C32 Fe3 C25 106.8(2)
C32 Fe3 C28 146.1(3)
C25 Fe3 C28 69.23(19)
C32 Fe3 C29 113.5(3)
C25 Fe3 C29 41.37(18)
C28 Fe3 C29 40.9(2)
C32 Fe3 C27 171.7(3)
C25 Fe3 C27 69.2(2)
C28 Fe3 C27 40.4(3)
C29 Fe3 C27 68.7(2)
C32 Fe3 C33 40.6(3)
C25 Fe3 C33 115.1(2)
C28 Fe3 C33 172.2(3)
C29 Fe3 C33 146.4(2)
C27 Fe3 C33 133.6(3)
C32 Fe3 C34 68.1(2)
C25 Fe3 C34 148.9(2)
C28 Fe3 C34 132.5(2)
C29 Fe3 C34 169.6(2)
C27 Fe3 C34 111.3(2)
C33 Fe3 C34 40.8(2)
C32 Fe3 C31 40.3(3)
C25 Fe3 C31 129.6(2)
C28 Fe3 C31 115.1(3)
C29 Fe3 C31 106.9(2)
C27 Fe3 C31 147.8(3)
C33 Fe3 C31 67.8(3)
C34 Fe3 C31 67.2(2)
C32 Fe3 C26 131.5(3)
C25 Fe3 C26 41.12(18)
C28 Fe3 C26 68.5(2)
C29 Fe3 C26 68.9(2)
C27 Fe3 C26 40.8(2)
C33 Fe3 C26 110.0(2)
C34 Fe3 C26 118.3(2)
C31 Fe3 C26 169.6(2)
C32 Fe3 C30 67.4(2)
C25 Fe3 C30 168.4(2)
C28 Fe3 C30 109.5(2)
C29 Fe3 C30 130.3(2)
C27 Fe3 C30 117.9(2)
C33 Fe3 C30 67.7(2)
C34 Fe3 C30 39.9(2)
C31 Fe3 C30 39.6(2)
C26 Fe3 C30 150.1(2)
C26 C25 C29 107.4(4)
C26 C25 C35 125.8(4)
C29 C25 C35 126.7(4)
C26 C25 Fe3 70.1(3)
C29 C25 Fe3 69.5(2)
C35 C25 Fe3 122.9(3)
C28 C29 C25 107.7(5)
C28 C29 Fe3 69.4(3)
C25 C29 Fe3 69.2(2)
C28 C29 H29A 126.1
C25 C29 H29A 126.1
Fe3 C29 H29A 126.1
C27 C28 C29 108.6(5)
C27 C28 Fe3 70.0(3)
C29 C28 Fe3 69.6(3)
C27 C28 H28A 125.7
C29 C28 H28A 125.7
Fe3 C28 H28A 125.7
C28 C27 C26 108.5(5)
C28 C27 Fe3 69.6(3)
C26 C27 Fe3 70.1(3)
C28 C27 H27A 125.7
C26 C27 H27A 125.7
Fe3 C27 H27A 125.7
C27 C26 C25 107.7(5)
C27 C26 Fe3 69.1(3)
C25 C26 Fe3 68.7(2)
C27 C26 H26A 126.1
C25 C26 H26A 126.1
Fe3 C26 H26A 126.1
C36 P1 C12 109.09(19)
C36 P1 C37 107.61(19)
C12 P1 C37 109.39(19)
C36 P1 C24 110.18(18)
C12 P1 C24 110.88(19)
C37 P1 C24 109.63(19)
C39 O1 H1A 109.5
C1 C11 C12 112.4(3)
C1 C11 H11A 109.1
C12 C11 H11A 109.1
C1 C11 H11B 109.1
C12 C11 H11B 109.1
H11A C11 H11B 107.9
C11 C12 P1 113.0(3)
C11 C12 H12A 109.0
P1 C12 H12A 109.0
C11 C12 H12B 109.0
P1 C12 H12B 109.0
H12A C12 H12B 107.8
C23 C24 P1 111.4(3)
C23 C24 H24A 109.3
P1 C24 H24A 109.3
C23 C24 H24B 109.3
P1 C24 H24B 109.3
H24A C24 H24B 108.0
C13 C23 C24 112.0(3)
C13 C23 H23A 109.2
C24 C23 H23A 109.2
C13 C23 H23B 109.2
C24 C23 H23B 109.2
H23A C23 H23B 107.9
O1 C39 C38 109.5(3)
O1 C39 H39A 109.8
C38 C39 H39A 109.8
O1 C39 H39B 109.8
C38 C39 H39B 109.8
H39A C39 H39B 108.2
C37 C38 C39 109.8(3)
C37 C38 H38A 109.7
C39 C38 H38A 109.7
C37 C38 H38B 109.7
C39 C38 H38B 109.7
H38A C38 H38B 108.2
C38 C37 P1 114.5(3)
C38 C37 H37A 108.6
P1 C37 H37A 108.6
C38 C37 H37B 108.6
P1 C37 H37B 108.6
H37A C37 H37B 107.6
C35 C36 P1 112.4(3)
C35 C36 H36A 109.1
P1 C36 H36A 109.1
C35 C36 H36B 109.1
P1 C36 H36B 109.1
H36A C36 H36B 107.8
C25 C35 C36 112.9(3)
C25 C35 H35A 109.0
C36 C35 H35A 109.0
C25 C35 H35B 109.0
C36 C35 H35B 109.0
H35A C35 H35B 107.8
F4 B1 F3 113.7(10)
F4 B1 F2 100.5(8)
F3 B1 F2 110.7(7)
F4 B1 F1 105.8(7)
F3 B1 F1 109.2(5)
F2 B1 F1 116.8(6)

loop_
_geom_bond_atom_site_label_1
_geom_bond_atom_site_label_2
_geom_bond_distance
C10 C6 1.422(6)
C10 C9 1.426(7)
C10 Fe1 2.057(4)
C10 H10A 1.0000
C9 C8 1.420(6)
C9 Fe1 2.048(4)
C9 H9A 1.0000
C8 C7 1.431(6)
C8 Fe1 2.056(4)
C8 H8A 1.0000
C7 C6 1.422(6)
C7 Fe1 2.054(4)
C7 H7A 1.0000
C6 Fe1 2.060(4)
C6 H6A 1.0000
Fe1 C2 2.047(4)
Fe1 C1 2.051(4)
Fe1 C4 2.051(4)
Fe1 C3 2.056(4)
Fe1 C5 2.059(4)
C1 C2 1.436(6)
C1 C5 1.436(5)
C1 C11 1.500(5)
C5 C4 1.429(6)
C5 H5A 1.0000
C4 C3 1.418(6)
C4 H4A 1.0000
C3 C2 1.440(6)
C3 H3A 1.0000
C2 H2A 1.0000
C22 C18 1.421(7)
C22 C21 1.424(8)
C22 Fe2 2.053(5)
C22 H22A 1.0000
C21 C20 1.421(7)
C21 Fe2 2.046(5)
C21 H21A 1.0000
C20 C19 1.428(7)
C20 Fe2 2.045(5)
C20 H20A 1.0000
C19 C18 1.422(7)
C19 Fe2 2.051(5)
C19 H19A 1.0000
C18 Fe2 2.051(4)
C18 H18A 1.0000
Fe2 C13 2.039(4)
Fe2 C17 2.041(5)
Fe2 C16 2.047(4)
Fe2 C14 2.054(4)
Fe2 C15 2.066(4)
C13 C17 1.435(6)
C13 C14 1.439(6)
C13 C23 1.501(5)
C17 C16 1.428(6)
C17 H17A 1.0000
C16 C15 1.425(6)
C16 H16A 1.0000
C15 C14 1.430(6)
C15 H15A 1.0000
C14 H14A 1.0000
C34 C30 1.398(7)
C34 C33 1.424(8)
C34 Fe3 2.043(5)
C34 H34A 1.0000
C33 C32 1.410(10)
C33 Fe3 2.038(5)
C33 H33A 1.0000
C32 C31 1.404(10)
C32 Fe3 2.025(5)
C32 H32A 1.0000
C31 C30 1.388(8)
C31 Fe3 2.047(5)
C31 H31A 1.0000
C30 Fe3 2.052(5)
C30 H30A 1.0000
Fe3 C25 2.032(4)
Fe3 C28 2.033(5)
Fe3 C29 2.036(5)
Fe3 C27 2.037(5)
Fe3 C26 2.051(5)
C25 C26 1.434(6)
C25 C29 1.437(6)
C25 C35 1.499(6)
C29 C28 1.423(7)
C29 H29A 1.0000
C28 C27 1.405(9)
C28 H28A 1.0000
C27 C26 1.426(7)
C27 H27A 1.0000
C26 H26A 1.0000
P1 C36 1.802(4)
P1 C12 1.806(4)
P1 C37 1.808(4)
P1 C24 1.809(4)
O1 C39 1.423(5)
O1 H1A 0.8400
C11 C12 1.551(5)
C11 H11A 0.9900
C11 H11B 0.9900
C12 H12A 0.9900
C12 H12B 0.9900
C24 C23 1.545(5)
C24 H24A 0.9900
C24 H24B 0.9900
C23 H23A 0.9900
C23 H23B 0.9900
C39 C38 1.527(5)
C39 H39A 0.9900
C39 H39B 0.9900
C38 C37 1.522(6)
C38 H38A 0.9900
C38 H38B 0.9900
C37 H37A 0.9900
C37 H37B 0.9900
C36 C35 1.548(5)
C36 H36A 0.9900
C36 H36B 0.9900
C35 H35A 0.9900
C35 H35B 0.9900
B1 F4 1.222(9)
B1 F3 1.275(8)
B1 F2 1.317(9)
B1 F1 1.343(7)

loop_
_geom_torsion_atom_site_label_1
_geom_torsion_atom_site_label_2
_geom_torsion_atom_site_label_3
_geom_torsion_atom_site_label_4
_geom_torsion
C6 C10 C9 C8 0.0(4)
Fe1 C10 C9 C8 -59.6(3)
C6 C10 C9 Fe1 59.6(3)
C10 C9 C8 C7 0.2(4)
Fe1 C9 C8 C7 -59.4(3)
C10 C9 C8 Fe1 59.6(3)
C9 C8 C7 C6 -0.2(4)
Fe1 C8 C7 C6 -59.6(3)
C9 C8 C7 Fe1 59.4(3)
C9 C10 C6 C7 -0.1(4)
Fe1 C10 C6 C7 59.1(3)
C9 C10 C6 Fe1 -59.3(3)
C8 C7 C6 C10 0.2(4)
Fe1 C7 C6 C10 -59.2(3)
C8 C7 C6 Fe1 59.4(3)
C2 C1 C5 C4 -0.6(4)
C11 C1 C5 C4 179.4(4)
Fe1 C1 C5 C4 58.7(3)
C2 C1 C5 Fe1 -59.4(3)
C11 C1 C5 Fe1 120.7(4)
C1 C5 C4 C3 0.8(5)
Fe1 C5 C4 C3 59.4(3)
C1 C5 C4 Fe1 -58.7(3)
C5 C4 C3 C2 -0.6(5)
Fe1 C4 C3 C2 58.8(3)
C5 C4 C3 Fe1 -59.4(3)
C5 C1 C2 C3 0.3(4)
C11 C1 C2 C3 -179.8(4)
Fe1 C1 C2 C3 -59.4(3)
C5 C1 C2 Fe1 59.7(3)
C11 C1 C2 Fe1 -120.4(4)
C4 C3 C2 C1 0.2(4)
Fe1 C3 C2 C1 59.3(3)
C4 C3 C2 Fe1 -59.1(3)
C18 C22 C21 C20 0.2(5)
Fe2 C22 C21 C20 59.4(3)
C18 C22 C21 Fe2 -59.2(3)
C22 C21 C20 C19 0.0(5)
Fe2 C21 C20 C19 59.6(3)
C22 C21 C20 Fe2 -59.6(3)
C21 C20 C19 C18 -0.1(5)
Fe2 C20 C19 C18 59.4(3)
C21 C20 C19 Fe2 -59.5(3)
C21 C22 C18 C19 -0.3(5)
Fe2 C22 C18 C19 -59.3(3)
C21 C22 C18 Fe2 59.1(3)
C20 C19 C18 C22 0.3(5)
Fe2 C19 C18 C22 59.4(3)
C20 C19 C18 Fe2 -59.2(3)
C14 C13 C17 C16 -0.7(4)
C23 C13 C17 C16 177.5(4)
Fe2 C13 C17 C16 59.3(3)
C14 C13 C17 Fe2 -59.9(3)
C23 C13 C17 Fe2 118.2(4)
C13 C17 C16 C15 0.8(4)
Fe2 C17 C16 C15 59.8(3)
C13 C17 C16 Fe2 -59.0(3)
C17 C16 C15 C14 -0.6(5)
Fe2 C16 C15 C14 58.5(3)
C17 C16 C15 Fe2 -59.1(3)
C16 C15 C14 C13 0.2(4)
Fe2 C15 C14 C13 58.5(3)
C16 C15 C14 Fe2 -58.3(3)
C17 C13 C14 C15 0.3(4)
C23 C13 C14 C15 -177.9(4)
Fe2 C13 C14 C15 -59.3(3)
C17 C13 C14 Fe2 59.6(3)
C23 C13 C14 Fe2 -118.5(4)
C30 C34 C33 C32 0.8(6)
Fe3 C34 C33 C32 -59.4(4)
C30 C34 C33 Fe3 60.2(3)
C34 C33 C32 C31 -1.0(6)
Fe3 C33 C32 C31 -60.8(4)
C34 C33 C32 Fe3 59.8(4)
C33 C32 C31 C30 0.9(6)
Fe3 C32 C31 C30 -59.6(4)
C33 C32 C31 Fe3 60.5(4)
C32 C31 C30 C34 -0.4(6)
Fe3 C31 C30 C34 -59.1(3)
C32 C31 C30 Fe3 58.7(4)
C33 C34 C30 C31 -0.3(5)
Fe3 C34 C30 C31 59.3(4)
C33 C34 C30 Fe3 -59.6(3)
C26 C25 C29 C28 -1.3(5)
C35 C25 C29 C28 175.3(4)
Fe3 C25 C29 C28 58.9(3)
C26 C25 C29 Fe3 -60.2(3)
C35 C25 C29 Fe3 116.4(4)
C25 C29 C28 C27 0.5(5)
Fe3 C29 C28 C27 59.3(3)
C25 C29 C28 Fe3 -58.8(3)
C29 C28 C27 C26 0.4(6)
Fe3 C28 C27 C26 59.5(3)
C29 C28 C27 Fe3 -59.1(3)
C28 C27 C26 C25 -1.2(5)
Fe3 C27 C26 C25 58.0(3)
C28 C27 C26 Fe3 -59.2(3)
C29 C25 C26 C27 1.5(5)
C35 C25 C26 C27 -175.1(4)
Fe3 C25 C26 C27 -58.2(3)
C29 C25 C26 Fe3 59.7(3)
C35 C25 C26 Fe3 -116.9(4)
C2 C1 C11 C12 -85.3(5)
C5 C1 C11 C12 94.5(5)
Fe1 C1 C11 C12 -174.4(3)
C1 C11 C12 P1 153.3(3)
C36 P1 C12 C11 -49.6(3)
C37 P1 C12 C11 -167.1(3)
C24 P1 C12 C11 71.9(3)
C36 P1 C24 C23 -56.9(3)
C12 P1 C24 C23 -177.8(3)
C37 P1 C24 C23 61.4(3)
C17 C13 C23 C24 105.9(5)
C14 C13 C23 C24 -76.3(5)
Fe2 C13 C23 C24 -165.3(3)
P1 C24 C23 C13 -176.0(3)
O1 C39 C38 C37 178.7(3)
C39 C38 C37 P1 -179.7(3)
C36 P1 C37 C38 176.6(3)
C12 P1 C37 C38 -65.0(3)
C24 P1 C37 C38 56.8(3)
C12 P1 C36 C35 -53.1(3)
C37 P1 C36 C35 65.5(3)
C24 P1 C36 C35 -175.0(3)
C26 C25 C35 C36 -85.6(5)
C29 C25 C35 C36 98.5(5)
Fe3 C25 C35 C36 -173.8(3)
P1 C36 C35 C25 167.0(3)
